data_4502015
loop_
_publ_author_name
'Qin, Ling'
'Hu, Jin-Song'
'Huang, Liang-Fang'
'Li, Yi-Zhi'
'Guo, Zi-Jian'
'Zheng, He-Gen'

_publ_section_title
;
 Syntheses, Characterizations, and Properties of Six Metal&#x2212;Organic
 Complexes Based on Flexible Ligand 5-(4-Pyridyl)-methoxyl Isophthalic
 Acid
;
_journal_issue 9
_journal_name_full 'Crystal Growth &amp; Design'
_journal_page_first 4176
_journal_paper_doi 10.1021/cg100870v
_journal_volume 10
_journal_year 2010
_chemical_formula_moiety 'C14 H9 Co N O5'
_chemical_formula_sum 'C14 H9 Co N O5'
_chemical_formula_weight 330.15
_chemical_name_systematic
; 
 ? 
;
_space_group_IT_number 14
_symmetry_cell_setting monoclinic
_symmetry_space_group_name_Hall '-P 2yn'
_symmetry_space_group_name_H-M 'P 1 21/n 1'
_atom_sites_solution_hydrogens geom
_atom_sites_solution_primary direct
_atom_sites_solution_secondary difmap
_audit_creation_method SHELXL-97
_cell_angle_alpha 90.00
_cell_angle_beta 93.365(2)
_cell_angle_gamma 90.00
_cell_formula_units_Z 4
_cell_length_a 7.7130(9)
_cell_length_b 13.9995(16)
_cell_length_c 11.6256(14)
_cell_measurement_reflns_used 5636
_cell_measurement_temperature 293(2)
_cell_measurement_theta_max 28.172
_cell_measurement_theta_min 2.910
_cell_volume 1253.1(3)
_computing_cell_refinement 'Bruker SMART'
_computing_data_collection 'Bruker SMART'
_computing_data_reduction 'Bruker SAINT'
_computing_molecular_graphics 'Bruker SHELXTL'
_computing_publication_material 'Bruker SHELXTL'
_computing_structure_refinement 'SHELXL-97 (Sheldrick, 1997)'
_computing_structure_solution 'SHELXS-97 (Sheldrick, 1990)'
_diffrn_ambient_temperature 293(2)
_diffrn_measured_fraction_theta_full 0.998
_diffrn_measured_fraction_theta_max 0.998
_diffrn_measurement_device_type 'CCD area detector'
_diffrn_measurement_method 'phi and omega scans'
_diffrn_radiation_monochromator graphite
_diffrn_radiation_source 'fine-focus sealed tube'
_diffrn_radiation_type MoK\a
_diffrn_radiation_wavelength 0.71073
_diffrn_reflns_av_R_equivalents 0.0804
_diffrn_reflns_av_sigmaI/netI 0.0557
_diffrn_reflns_limit_h_max 9
_diffrn_reflns_limit_h_min -9
_diffrn_reflns_limit_k_max 17
_diffrn_reflns_limit_k_min -17
_diffrn_reflns_limit_l_max 8
_diffrn_reflns_limit_l_min -14
_diffrn_reflns_number 6730
_diffrn_reflns_theta_full 26.00
_diffrn_reflns_theta_max 26.00
_diffrn_reflns_theta_min 2.28
_exptl_absorpt_coefficient_mu 1.391
_exptl_absorpt_correction_T_max 0.736
_exptl_absorpt_correction_T_min 0.671
_exptl_absorpt_correction_type multi-scan
_exptl_crystal_colour pink
_exptl_crystal_density_diffrn 1.750
_exptl_crystal_density_method 'not measured'
_exptl_crystal_description block
_exptl_crystal_F_000 668
_exptl_crystal_size_max 0.28
_exptl_crystal_size_mid 0.26
_exptl_crystal_size_min 0.22
_refine_diff_density_max 0.725
_refine_diff_density_min -0.650
_refine_diff_density_rms 0.094
_refine_ls_extinction_method none
_refine_ls_goodness_of_fit_ref 1.053
_refine_ls_hydrogen_treatment constr
_refine_ls_matrix_type full
_refine_ls_number_parameters 190
_refine_ls_number_reflns 2470
_refine_ls_number_restraints 0
_refine_ls_restrained_S_all 1.053
_refine_ls_R_factor_all 0.0360
_refine_ls_R_factor_gt 0.0344
_refine_ls_shift/su_max 0.000
_refine_ls_shift/su_mean 0.000
_refine_ls_structure_factor_coef Fsqd
_refine_ls_weighting_details 'calc w=1/[\s^2^(Fo^2^)+(0.0578P)^2^+0.3679P] where P=(Fo^2^+2Fc^2^)/3'
_refine_ls_weighting_scheme calc
_refine_ls_wR_factor_gt 0.0965
_refine_ls_wR_factor_ref 0.0980
_reflns_number_gt 2312
_reflns_number_total 2470
_reflns_threshold_expression >2sigma(I)
_cod_data_source_file cg100870v_si_002.cif
_cod_data_source_block 1
_cod_depositor_comments
;
The following automatic conversions were performed:

'_symmetry_cell_setting' value 'Monoclinic' changed to 'monoclinic'
according to /home/saulius/struct/CIF-dictionaries/cif_core.dic
dictionary named 'cif_core.dic' version 2.4.2 from 2011-04-26.

Automatic conversion script
Id: cif_fix_values 1715 2011-07-08 13:25:40Z adriana 
;
_cod_original_sg_symbol_Hall '-P 2yn '
_cod_original_sg_symbol_H-M 'P2(1)/n  '
_cod_database_code 4502015

loop_
_symmetry_equiv_pos_as_xyz
'x, y, z'
'-x+1/2, y+1/2, -z+1/2'
'-x, -y, -z'
'x-1/2, -y-1/2, z-1/2'

loop_
_atom_site_label
_atom_site_type_symbol
_atom_site_fract_x
_atom_site_fract_y
_atom_site_fract_z
_atom_site_U_iso_or_equiv
_atom_site_adp_type
_atom_site_occupancy
_atom_site_symmetry_multiplicity
_atom_site_calc_flag
_atom_site_refinement_flags
O5 O 0.73613(19) 0.57124(11) 0.00807(13) 0.0245(3) Uani 1 1 d .
N1 N -0.1753(2) 0.92697(14) -0.31355(14) 0.0213(4) Uani 1 1 d .
C5 C -0.2040(3) 0.8619(2) -0.2335(2) 0.0450(7) Uani 1 1 d .
H5 H -0.3022 0.8236 -0.2432 0.054 Uiso 1 1 calc R
C6 C -0.0336(3) 0.9798(2) -0.29768(19) 0.0344(5) Uani 1 1 d .
H6 H -0.0098 1.0252 -0.3530 0.041 Uiso 1 1 calc R
C15 C -0.0944(4) 0.8487(2) -0.1365(2) 0.0497(7) Uani 1 1 d .
H15 H -0.1191 0.8022 -0.0828 0.060 Uiso 1 1 calc R
C14 C 0.0810(3) 0.9703(2) -0.2019(2) 0.0435(6) Uani 1 1 d .
H14 H 0.1787 1.0092 -0.1939 0.052 Uiso 1 1 calc R
C16 C 0.0511(3) 0.90450(18) -0.11988(18) 0.0299(5) Uani 1 1 d .
C7 C 0.8076(2) 0.64070(14) 0.06156(15) 0.0191(4) Uani 1 1 d .
C8 C 0.6912(2) 0.72194(14) 0.09091(16) 0.0189(4) Uani 1 1 d .
C11 C 0.5546(2) 0.74699(15) 0.01264(17) 0.0227(4) Uani 1 1 d .
H11 H 0.5364 0.7130 -0.0557 0.027 Uiso 1 1 calc R
C2 C 0.7147(2) 0.77098(15) 0.19495(16) 0.0186(4) Uani 1 1 d .
H2 H 0.8072 0.7558 0.2466 0.022 Uiso 1 1 calc R
Co1 Co 0.65091(3) 0.949033(18) 0.54539(2) 0.01619(13) Uani 1 1 d .
O3 O 0.72979(19) 0.87008(11) 0.40938(12) 0.0282(4) Uani 1 1 d .
C4 C 0.6090(2) 0.89115(15) 0.33561(16) 0.0204(4) Uani 1 1 d .
O4 O 0.4942(2) 0.95124(11) 0.35514(14) 0.0297(4) Uani 1 1 d .
C3 C 0.4656(3) 0.86961(16) 0.14103(17) 0.0246(4) Uani 1 1 d .
H3 H 0.3906 0.9190 0.1580 0.030 Uiso 1 1 calc R
C1 C 0.5993(2) 0.84236(15) 0.22079(15) 0.0195(4) Uani 1 1 d .
O12 O 0.3226(2) 0.84600(14) -0.04889(12) 0.0381(5) Uani 1 1 d .
C12 C 0.4462(3) 0.82214(16) 0.03634(17) 0.0248(4) Uani 1 1 d .
C24 C 0.1741(3) 0.8934(2) -0.0150(2) 0.0450(7) Uani 1 1 d .
H24A H 0.2052 0.9556 0.0166 0.054 Uiso 1 1 calc R
H24B H 0.1194 0.8567 0.0437 0.054 Uiso 1 1 calc R
O15 O 0.96754(17) 0.64759(10) 0.09064(12) 0.0236(3) Uani 1 1 d .

loop_
_atom_site_aniso_label
_atom_site_aniso_U_11
_atom_site_aniso_U_22
_atom_site_aniso_U_33
_atom_site_aniso_U_23
_atom_site_aniso_U_13
_atom_site_aniso_U_12
O5 0.0277(7) 0.0203(7) 0.0253(7) -0.0079(6) 0.0000(6) 0.0027(6)
N1 0.0223(8) 0.0226(8) 0.0190(8) 0.0017(7) 0.0004(6) 0.0026(7)
C5 0.0396(13) 0.0505(17) 0.0436(14) 0.0248(12) -0.0091(11) -0.0189(12)
C6 0.0321(11) 0.0424(14) 0.0284(11) 0.0126(11) -0.0012(9) -0.0095(11)
C15 0.0480(14) 0.0601(19) 0.0399(14) 0.0312(13) -0.0074(11) -0.0103(14)
C14 0.0322(12) 0.0598(17) 0.0374(13) 0.0077(13) -0.0087(10) -0.0142(12)
C16 0.0270(10) 0.0426(14) 0.0201(10) -0.0019(9) 0.0008(8) 0.0136(10)
C7 0.0257(9) 0.0175(10) 0.0145(8) 0.0006(7) 0.0030(7) 0.0024(8)
C8 0.0224(9) 0.0186(10) 0.0161(9) -0.0003(8) 0.0036(7) 0.0016(8)
C11 0.0270(9) 0.0233(11) 0.0174(9) -0.0067(8) -0.0006(7) 0.0052(9)
C2 0.0209(8) 0.0179(10) 0.0171(9) -0.0008(7) 0.0025(7) 0.0027(7)
Co1 0.02011(19) 0.0149(2) 0.01362(18) 0.00075(8) 0.00177(11) -0.00045(8)
O3 0.0345(8) 0.0311(9) 0.0187(7) -0.0069(6) -0.0025(6) 0.0042(7)
C4 0.0254(9) 0.0196(10) 0.0166(9) -0.0022(7) 0.0056(7) -0.0015(8)
O4 0.0342(9) 0.0291(10) 0.0262(8) -0.0107(6) 0.0067(7) 0.0066(6)
C3 0.0282(10) 0.0237(10) 0.0216(10) -0.0061(8) -0.0003(8) 0.0112(9)
C1 0.0246(9) 0.0184(10) 0.0158(9) -0.0015(7) 0.0033(7) 0.0002(8)
O12 0.0390(8) 0.0521(12) 0.0218(8) -0.0117(7) -0.0099(6) 0.0260(8)
C12 0.0267(10) 0.0283(12) 0.0191(9) -0.0026(8) -0.0016(7) 0.0076(9)
C24 0.0343(12) 0.077(2) 0.0231(11) -0.0043(12) -0.0029(9) 0.0259(14)
O15 0.0226(7) 0.0217(8) 0.0263(7) -0.0051(6) 0.0002(5) 0.0039(6)

loop_
_atom_type_symbol
_atom_type_description
_atom_type_scat_dispersion_real
_atom_type_scat_dispersion_imag
_atom_type_scat_source
C C 0.0033 0.0016 'International Tables Vol C Tables 4.2.6.8 and 6.1.1.4'
H H 0.0000 0.0000 'International Tables Vol C Tables 4.2.6.8 and 6.1.1.4'
N N 0.0061 0.0033 'International Tables Vol C Tables 4.2.6.8 and 6.1.1.4'
O O 0.0106 0.0060 'International Tables Vol C Tables 4.2.6.8 and 6.1.1.4'
Co Co 0.3494 0.9721 'International Tables Vol C Tables 4.2.6.8 and 6.1.1.4'

loop_
_geom_angle_atom_site_label_1
_geom_angle_atom_site_label_2
_geom_angle_atom_site_label_3
_geom_angle
_geom_angle_site_symmetry_1
_geom_angle_site_symmetry_3
C7 O5 Co1 128.00(13) . 2_645
C6 N1 C5 117.06(19) . .
C6 N1 Co1 121.05(15) . 1_454
C5 N1 Co1 121.86(15) . 1_454
N1 C5 C15 123.0(2) . .
N1 C5 H5 118.5 . .
C15 C5 H5 118.5 . .
N1 C6 C14 122.7(2) . .
N1 C6 H6 118.7 . .
C14 C6 H6 118.7 . .
C16 C15 C5 119.7(2) . .
C16 C15 H15 120.2 . .
C5 C15 H15 120.2 . .
C16 C14 C6 120.2(2) . .
C16 C14 H14 119.9 . .
C6 C14 H14 119.9 . .
C14 C16 C15 117.4(2) . .
C14 C16 C24 120.9(2) . .
C15 C16 C24 121.7(2) . .
O5 C7 O15 125.55(18) . .
O5 C7 C8 116.47(16) . .
O15 C7 C8 117.97(17) . .
C2 C8 C11 119.79(17) . .
C2 C8 C7 121.45(16) . .
C11 C8 C7 118.74(17) . .
C12 C11 C8 120.24(17) . .
C12 C11 H11 119.9 . .
C8 C11 H11 119.9 . .
C1 C2 C8 119.47(17) . .
C1 C2 H2 120.3 . .
C8 C2 H2 120.3 . .
O5 Co1 O15 161.59(6) 2_655 4_576
O5 Co1 O3 93.78(7) 2_655 .
O15 Co1 O3 94.74(6) 4_576 .
O5 Co1 N1 95.63(7) 2_655 1_656
O15 Co1 N1 97.02(6) 4_576 1_656
O3 Co1 N1 108.75(7) . 1_656
O5 Co1 O4 82.24(6) 2_655 3_676
O15 Co1 O4 84.39(6) 4_576 3_676
O3 Co1 O4 160.93(6) . 3_676
N1 Co1 O4 90.23(6) 1_656 3_676
O5 Co1 Co1 79.78(4) 2_655 3_676
O15 Co1 Co1 82.28(4) 4_576 3_676
O3 Co1 Co1 104.76(4) . 3_676
N1 Co1 Co1 146.42(5) 1_656 3_676
O4 Co1 Co1 56.21(5) 3_676 3_676
C4 O3 Co1 99.04(12) . .
O4 C4 O3 122.34(18) . .
O4 C4 C1 117.99(17) . .
O3 C4 C1 119.66(17) . .
C4 O4 Co1 157.41(15) . 3_676
C12 C3 C1 119.23(18) . .
C12 C3 H3 120.4 . .
C1 C3 H3 120.4 . .
C2 C1 C3 120.79(18) . .
C2 C1 C4 121.60(17) . .
C3 C1 C4 117.58(17) . .
C12 O12 C24 117.16(16) . .
O12 C12 C11 116.31(17) . .
O12 C12 C3 123.38(18) . .
C11 C12 C3 120.32(17) . .
O12 C24 C16 107.92(18) . .
O12 C24 H24A 110.1 . .
C16 C24 H24A 110.1 . .
O12 C24 H24B 110.1 . .
C16 C24 H24B 110.1 . .
H24A C24 H24B 108.4 . .
C7 O15 Co1 123.99(12) . 4_675

loop_
_geom_bond_atom_site_label_1
_geom_bond_atom_site_label_2
_geom_bond_distance
_geom_bond_site_symmetry_2
O5 C7 1.263(2) .
O5 Co1 2.0337(15) 2_645
N1 C6 1.324(3) .
N1 C5 1.330(3) .
N1 Co1 2.0792(16) 1_454
C5 C15 1.381(3) .
C5 H5 0.9300 .
C6 C14 1.387(3) .
C6 H6 0.9300 .
C15 C16 1.371(4) .
C15 H15 0.9300 .
C14 C16 1.355(4) .
C14 H14 0.9300 .
C16 C24 1.508(3) .
C7 O15 1.264(2) .
C7 C8 1.501(3) .
C8 C2 1.393(3) .
C8 C11 1.396(3) .
C11 C12 1.381(3) .
C11 H11 0.9300 .
C2 C1 1.383(3) .
C2 H2 0.9300 .
Co1 O5 2.0337(15) 2_655
Co1 O15 2.0480(14) 4_576
Co1 O3 2.0507(15) .
Co1 N1 2.0792(16) 1_656
Co1 O4 2.1658(15) 3_676
Co1 Co1 2.8777(5) 3_676
O3 C4 1.264(2) .
C4 O4 1.252(3) .
C4 C1 1.497(3) .
O4 Co1 2.1658(15) 3_676
C3 C12 1.387(3) .
C3 C1 1.399(3) .
C3 H3 0.9300 .
O12 C12 1.376(2) .
O12 C24 1.400(3) .
C24 H24A 0.9700 .
C24 H24B 0.9700 .
O15 Co1 2.0480(14) 4_675
